data_4134558
loop_
_publ_author_name
'Ning, YingYing'
'Liu, Yi-Wei'
'Yang, Zi-Shu'
'Yao, Yuhang'
'Kang, Lei'
'Sessler, Jonathan L.'
'Zhang, Jun-Long'

_publ_section_title
;
 Split and Use: Structural Isomers for Diagnosis and Therapy.
;
_journal_name_full 'Journal of the American Chemical Society'
_journal_paper_doi 10.1021/jacs.0c01155
_journal_year 2020
_chemical_formula_sum 'C48 H12 Cl9 F24 N5 O4'
_chemical_formula_weight 1497.68
_space_group_crystal_system monoclinic
_space_group_IT_number 14
_space_group_name_Hall '-P 2yn'
_space_group_name_H-M_alt 'P 1 21/n 1'
_atom_sites_solution_hydrogens mixed
_audit_creation_method SHELXL-2014/7
_cell_angle_alpha 90
_cell_angle_beta 90.232(3)
_cell_angle_gamma 90
_cell_formula_units_Z 4
_cell_length_a 16.3562(6)
_cell_length_b 10.8491(4)
_cell_length_c 30.2782(10)
_cell_measurement_reflns_used 8116
_cell_measurement_temperature 180.00(10)
_cell_measurement_theta_max 27.5490
_cell_measurement_theta_min 2.3090
_cell_volume 5372.8(3)
_computing_structure_refinement 'SHELXL-2014/7 (Sheldrick, 2014)'
_diffrn_ambient_temperature 180.00(10)
_diffrn_measured_fraction_theta_full 0.998
_diffrn_measured_fraction_theta_max 0.997
_diffrn_measurement_device_type 'XtaLAB AFC12 (RINC): Kappa single'
_diffrn_radiation_type MoK\a
_diffrn_radiation_wavelength 0.71073
_diffrn_reflns_av_R_equivalents 0.0355
_diffrn_reflns_av_unetI/netI 0.0487
_diffrn_reflns_Laue_measured_fraction_full 0.998
_diffrn_reflns_Laue_measured_fraction_max 0.997
_diffrn_reflns_limit_h_max 20
_diffrn_reflns_limit_h_min -17
_diffrn_reflns_limit_k_max 13
_diffrn_reflns_limit_k_min -13
_diffrn_reflns_limit_l_max 37
_diffrn_reflns_limit_l_min -37
_diffrn_reflns_number 32733
_diffrn_reflns_point_group_measured_fraction_full 0.998
_diffrn_reflns_point_group_measured_fraction_max 0.997
_diffrn_reflns_theta_full 25.242
_diffrn_reflns_theta_max 26.372
_diffrn_reflns_theta_min 2.253
_exptl_absorpt_coefficient_mu 0.605
_exptl_absorpt_correction_T_max 1.00000
_exptl_absorpt_correction_T_min 0.57021
_exptl_absorpt_correction_type multi-scan
_exptl_absorpt_process_details
;
CrysAlisPro 1.171.39.29a (Rigaku Oxford Diffraction, 2015)
Empirical absorption correction using spherical harmonics,
 implemented in SCALE3 ABSPACK scaling algorithm.
;
_exptl_crystal_colour brown
_exptl_crystal_density_diffrn 1.852
_exptl_crystal_description needle-like
_exptl_crystal_F_000 2944
_exptl_crystal_size_max 0.2
_exptl_crystal_size_mid 0.07
_exptl_crystal_size_min 0.05
_refine_diff_density_max 0.553
_refine_diff_density_min -0.631
_refine_diff_density_rms 0.060
_refine_ls_extinction_method none
_refine_ls_goodness_of_fit_ref 1.018
_refine_ls_hydrogen_treatment mixed
_refine_ls_matrix_type full
_refine_ls_number_parameters 818
_refine_ls_number_reflns 10949
_refine_ls_number_restraints 2
_refine_ls_restrained_S_all 1.019
_refine_ls_R_factor_all 0.0796
_refine_ls_R_factor_gt 0.0501
_refine_ls_shift/su_max 0.001
_refine_ls_shift/su_mean 0.000
_refine_ls_structure_factor_coef Fsqd
_refine_ls_weighting_details 'w=1/[\s^2^(Fo^2^)+(0.0422P)^2^+5.7385P] where P=(Fo^2^+2Fc^2^)/3'
_refine_ls_weighting_scheme calc
_refine_ls_wR_factor_gt 0.1042
_refine_ls_wR_factor_ref 0.1148
_reflns_Friedel_coverage 0.000
_reflns_number_gt 7844
_reflns_number_total 10949
_reflns_threshold_expression 'I > 2\s(I)'
_cod_data_source_file ja0c01155_si_003.cif
_cod_data_source_block 4
_cod_original_sg_symbol_H-M 'P 21/n'
_cod_database_code 4134558
_shelx_shelxl_version_number 2014/7
_shelx_space_group_comment
;
The symmetry employed for this shelxl refinement is uniquely defined
by the following loop, which should always be used as a source of
symmetry information in preference to the above space-group names.
They are only intended as comments.
;

loop_
_space_group_symop_operation_xyz
'x, y, z'
'-x+1/2, y+1/2, -z+1/2'
'-x, -y, -z'
'x-1/2, -y-1/2, z-1/2'

loop_
_atom_site_label
_atom_site_type_symbol
_atom_site_fract_x
_atom_site_fract_y
_atom_site_fract_z
_atom_site_U_iso_or_equiv
_atom_site_adp_type
_atom_site_occupancy
_atom_site_site_symmetry_order
_atom_site_calc_flag
_atom_site_refinement_flags_posn
_atom_site_refinement_flags_adp
_atom_site_refinement_flags_occupancy
_atom_site_disorder_assembly
_atom_site_disorder_group
Cl1 Cl 0.65493(6) 0.13113(8) 0.65950(3) 0.0472(2) Uani 1 1 d . . . . .
Cl2 Cl 0.60110(6) 0.06388(8) 0.57155(3) 0.0487(2) Uani 1 1 d . . . . .
Cl3 Cl 0.75922(8) -0.00849(15) 0.60317(4) 0.1020(5) Uani 1 1 d . . . . .
C46 C 0.6582(2) 0.0186(3) 0.61791(10) 0.0417(8) Uani 1 1 d . . . . .
H46 H 0.6350 -0.0580 0.6295 0.050 Uiso 1 1 calc R U . . .
Cl4 Cl 0.61448(11) 0.22791(13) 0.86353(5) 0.1159(6) Uani 1 1 d . . . . .
Cl5 Cl 0.60913(7) 0.11299(10) 0.77795(3) 0.0688(3) Uani 1 1 d . . . . .
Cl6 Cl 0.49417(7) 0.30549(12) 0.80004(4) 0.0744(3) Uani 1 1 d . . . . .
C47 C 0.5524(3) 0.1812(4) 0.82034(12) 0.0579(10) Uani 1 1 d . . . . .
H47 H 0.5145 0.1191 0.8317 0.069 Uiso 1 1 calc R U . . .
Cl7 Cl 1.04736(6) 0.30860(12) 0.77759(3) 0.0705(3) Uani 1 1 d . . . . .
Cl8 Cl 1.12129(8) 0.38608(14) 0.69605(4) 0.0932(5) Uani 1 1 d . . . . .
Cl9 Cl 1.03653(8) 0.15383(11) 0.69970(4) 0.0783(3) Uani 1 1 d . . . . .
C48 C 1.0400(2) 0.3051(4) 0.71976(11) 0.0539(10) Uani 1 1 d . . . . .
H48 H 0.9890 0.3463 0.7112 0.065 Uiso 1 1 calc R U . . .
F1 F 0.47614(10) 0.56942(14) 0.63175(6) 0.0364(4) Uani 1 1 d . . . . .
F2 F 0.37806(10) 0.46077(15) 0.57749(5) 0.0336(4) Uani 1 1 d . . . . .
F3 F 0.88589(10) 0.21090(16) 0.39231(5) 0.0339(4) Uani 1 1 d . . . . .
F4 F 0.98942(9) 0.23737(16) 0.46926(5) 0.0345(4) Uani 1 1 d . . . . .
F5 F 0.34953(11) 0.45757(14) 0.48589(6) 0.0363(4) Uani 1 1 d . . . . .
F6 F 0.19421(11) 0.39028(16) 0.46726(6) 0.0451(5) Uani 1 1 d . . . . .
F7 F 0.14663(10) 0.15291(16) 0.47876(6) 0.0393(4) Uani 1 1 d . . . . .
F8 F 0.25335(10) -0.01567(14) 0.51054(6) 0.0363(4) Uani 1 1 d . . . . .
F9 F 0.40902(10) 0.05077(13) 0.52977(5) 0.0299(4) Uani 1 1 d . . . . .
F10 F 0.73291(13) 0.40465(16) 0.35175(6) 0.0483(5) Uani 1 1 d . . . . .
F11 F 0.78362(15) 0.3351(2) 0.27100(6) 0.0644(6) Uani 1 1 d . . . . .
F12 F 0.80108(13) 0.0922(2) 0.25133(6) 0.0576(6) Uani 1 1 d . . . . .
F13 F 0.76159(12) -0.08143(17) 0.31284(6) 0.0504(5) Uani 1 1 d . . . . .
F14 F 0.70699(11) -0.01171(14) 0.39267(5) 0.0351(4) Uani 1 1 d . . . . .
F15 F 0.99817(12) 0.50365(16) 0.55121(8) 0.0546(6) Uani 1 1 d . . . . .
F16 F 1.15765(12) 0.47368(19) 0.57296(8) 0.0638(6) Uani 1 1 d . . . . .
F17 F 1.21453(11) 0.24894(19) 0.59505(7) 0.0504(5) Uani 1 1 d . . . . .
F18 F 1.11299(13) 0.05106(18) 0.59384(9) 0.0683(7) Uani 1 1 d . . . . .
F19 F 0.95468(12) 0.07980(16) 0.57100(8) 0.0598(6) Uani 1 1 d . . . . .
F20 F 0.64074(12) 0.71226(14) 0.63229(5) 0.0394(4) Uani 1 1 d . . . . .
F21 F 0.65291(13) 0.85168(16) 0.70587(7) 0.0519(5) Uani 1 1 d . . . . .
F22 F 0.66779(12) 0.74330(18) 0.78609(6) 0.0503(5) Uani 1 1 d . . . . .
F23 F 0.67442(12) 0.49347(18) 0.79245(5) 0.0469(5) Uani 1 1 d . . . . .
F24 F 0.66519(11) 0.35410(14) 0.71915(5) 0.0358(4) Uani 1 1 d . . . . .
O1 O 0.48999(11) 0.21880(17) 0.44488(6) 0.0237(4) Uani 1 1 d . . . . .
O2 O 0.54047(12) 0.15704(18) 0.37894(6) 0.0302(5) Uani 1 1 d . . . . .
O3 O 0.79074(11) 0.43636(17) 0.64572(6) 0.0245(4) Uani 1 1 d . . . . .
O4 O 0.92610(12) 0.3958(2) 0.64353(6) 0.0358(5) Uani 1 1 d . . . . .
N1 N 0.57160(13) 0.36750(19) 0.57078(7) 0.0184(5) Uani 1 1 d D . . . .
H1 H 0.6156(13) 0.346(2) 0.5552(8) 0.022 Uiso 1 1 d D U . . .
N2 N 0.60558(13) 0.27373(19) 0.48144(7) 0.0187(5) Uani 1 1 d . . . . .
N3 N 0.78099(13) 0.2839(2) 0.48991(7) 0.0194(5) Uani 1 1 d D . . . .
H3 H 0.7374(13) 0.298(2) 0.5070(8) 0.023 Uiso 1 1 d D U . . .
N4 N 0.74847(13) 0.36607(19) 0.57884(7) 0.0188(5) Uani 1 1 d . . . . .
N5 N 0.45786(15) 0.2541(2) 0.65392(7) 0.0296(6) Uani 1 1 d . . . . .
C1 C 0.57817(16) 0.4251(2) 0.61092(8) 0.0188(5) Uani 1 1 d . . . . .
C2 C 0.49252(17) 0.4450(2) 0.62871(9) 0.0230(6) Uani 1 1 d . . . . .
C3 C 0.43623(16) 0.3803(2) 0.59380(8) 0.0206(6) Uani 1 1 d . . . . .
C4 C 0.49386(15) 0.3413(2) 0.55743(8) 0.0177(5) Uani 1 1 d . . . . .
C5 C 0.39761(18) 0.2746(3) 0.61936(9) 0.0289(7) Uani 1 1 d . . . . .
H5A H 0.3451 0.2980 0.6315 0.035 Uiso 1 1 calc R U . . .
H5B H 0.3908 0.2021 0.6010 0.035 Uiso 1 1 calc R U . . .
C6 C 0.47419(18) 0.3763(3) 0.67131(9) 0.0319(7) Uani 1 1 d . . . . .
H6A H 0.5208 0.3764 0.6913 0.038 Uiso 1 1 calc R U . . .
H6B H 0.4269 0.4102 0.6863 0.038 Uiso 1 1 calc R U . . .
C7 C 0.4343(2) 0.1611(3) 0.68632(11) 0.0497(9) Uani 1 1 d . . . . .
H7A H 0.4773 0.1518 0.7078 0.075 Uiso 1 1 calc R U . . .
H7B H 0.4251 0.0839 0.6717 0.075 Uiso 1 1 calc R U . . .
H7C H 0.3851 0.1866 0.7009 0.075 Uiso 1 1 calc R U . . .
C8 C 0.47066(16) 0.2900(2) 0.51813(8) 0.0185(5) Uani 1 1 d . . . . .
C9 C 0.52672(16) 0.2621(2) 0.48301(8) 0.0184(5) Uani 1 1 d . . . . .
C10 C 0.55373(16) 0.1998(2) 0.41457(8) 0.0219(6) Uani 1 1 d . . . . .
C11 C 0.62751(16) 0.2383(2) 0.43872(8) 0.0189(5) Uani 1 1 d . . . . .
C12 C 0.70427(16) 0.2348(2) 0.42135(8) 0.0187(5) Uani 1 1 d . . . . .
C13 C 0.77754(16) 0.2557(2) 0.44586(8) 0.0195(6) Uani 1 1 d . . . . .
C14 C 0.85927(17) 0.2369(2) 0.43315(8) 0.0235(6) Uani 1 1 d . . . . .
C15 C 0.90850(16) 0.2497(2) 0.46913(9) 0.0238(6) Uani 1 1 d . . . . .
C16 C 0.85939(16) 0.2803(2) 0.50549(8) 0.0215(6) Uani 1 1 d . . . . .
C17 C 0.88385(16) 0.3079(2) 0.54933(8) 0.0205(6) Uani 1 1 d . . . . .
C18 C 0.83259(16) 0.3490(2) 0.58193(8) 0.0198(6) Uani 1 1 d . . . . .
C19 C 0.86089(17) 0.3919(3) 0.62553(9) 0.0247(6) Uani 1 1 d . . . . .
C20 C 0.72738(16) 0.4169(2) 0.61625(8) 0.0197(6) Uani 1 1 d . . . . .
C21 C 0.64903(16) 0.4541(2) 0.63207(8) 0.0193(6) Uani 1 1 d . . . . .
C22 C 0.38321(16) 0.2569(2) 0.50958(8) 0.0192(5) Uani 1 1 d . . . . .
C23 C 0.32674(17) 0.3402(2) 0.49314(9) 0.0250(6) Uani 1 1 d . . . . .
C24 C 0.24763(17) 0.3071(3) 0.48293(9) 0.0270(6) Uani 1 1 d . . . . .
C25 C 0.22282(16) 0.1870(3) 0.48889(9) 0.0257(6) Uani 1 1 d . . . . .
C26 C 0.27765(17) 0.1013(2) 0.50513(9) 0.0244(6) Uani 1 1 d . . . . .
C27 C 0.35619(16) 0.1370(2) 0.51490(8) 0.0207(6) Uani 1 1 d . . . . .
C28 C 0.71837(16) 0.1980(2) 0.37427(8) 0.0223(6) Uani 1 1 d . . . . .
C29 C 0.73692(19) 0.2840(3) 0.34221(9) 0.0306(7) Uani 1 1 d . . . . .
C30 C 0.7642(2) 0.2489(3) 0.30089(9) 0.0380(8) Uani 1 1 d . . . . .
C31 C 0.77227(19) 0.1262(3) 0.29105(9) 0.0375(8) Uani 1 1 d . . . . .
C32 C 0.75251(18) 0.0381(3) 0.32178(9) 0.0321(7) Uani 1 1 d . . . . .
C33 C 0.72510(17) 0.0753(3) 0.36278(9) 0.0253(6) Uani 1 1 d . . . . .
C34 C 0.97257(16) 0.2922(2) 0.56037(8) 0.0223(6) Uani 1 1 d . . . . .
C35 C 1.02600(18) 0.3907(3) 0.56084(10) 0.0298(7) Uani 1 1 d . . . . .
C36 C 1.10686(18) 0.3766(3) 0.57229(10) 0.0332(7) Uani 1 1 d . . . . .
C37 C 1.13567(17) 0.2624(3) 0.58371(10) 0.0329(7) Uani 1 1 d . . . . .
C38 C 1.08469(19) 0.1627(3) 0.58314(11) 0.0362(7) Uani 1 1 d . . . . .
C39 C 1.00398(18) 0.1783(3) 0.57144(10) 0.0310(7) Uani 1 1 d . . . . .
C40 C 0.64979(16) 0.5287(2) 0.67366(8) 0.0214(6) Uani 1 1 d . . . . .
C41 C 0.64771(18) 0.6563(3) 0.67164(9) 0.0269(6) Uani 1 1 d . . . . .
C42 C 0.65440(19) 0.7283(3) 0.70903(10) 0.0332(7) Uani 1 1 d . . . . .
C43 C 0.66328(18) 0.6736(3) 0.74968(10) 0.0337(7) Uani 1 1 d . . . . .
C44 C 0.66629(18) 0.5473(3) 0.75292(9) 0.0311(7) Uani 1 1 d . . . . .
C45 C 0.66050(17) 0.4767(3) 0.71515(9) 0.0257(6) Uani 1 1 d . . . . .

loop_
_atom_site_aniso_label
_atom_site_aniso_U_11
_atom_site_aniso_U_22
_atom_site_aniso_U_33
_atom_site_aniso_U_23
_atom_site_aniso_U_13
_atom_site_aniso_U_12
Cl1 0.0653(6) 0.0409(5) 0.0352(4) -0.0098(4) -0.0054(4) 0.0148(4)
Cl2 0.0619(6) 0.0379(5) 0.0460(5) -0.0055(4) -0.0228(4) 0.0091(4)
Cl3 0.0725(8) 0.1772(14) 0.0562(6) -0.0540(8) -0.0265(6) 0.0691(9)
C46 0.063(2) 0.0310(17) 0.0311(17) -0.0003(14) -0.0064(16) 0.0110(16)
Cl4 0.1585(15) 0.0899(9) 0.0987(10) -0.0243(8) -0.0784(10) 0.0169(9)
Cl5 0.0779(8) 0.0767(7) 0.0517(6) 0.0227(5) 0.0096(5) 0.0219(6)
Cl6 0.0638(7) 0.0974(9) 0.0620(7) 0.0116(6) 0.0050(5) 0.0262(6)
C47 0.068(3) 0.062(2) 0.045(2) 0.0082(19) -0.0057(19) -0.006(2)
Cl7 0.0502(6) 0.1236(10) 0.0377(5) 0.0051(5) -0.0118(4) -0.0097(6)
Cl8 0.0744(8) 0.1492(12) 0.0560(7) 0.0163(7) -0.0081(6) -0.0531(8)
Cl9 0.0727(8) 0.0820(8) 0.0803(8) -0.0076(6) 0.0068(6) 0.0088(6)
C48 0.043(2) 0.078(3) 0.040(2) 0.0051(19) -0.0114(16) -0.0072(19)
F1 0.0306(10) 0.0282(9) 0.0504(11) -0.0131(8) 0.0004(8) 0.0044(7)
F2 0.0276(9) 0.0441(10) 0.0289(9) -0.0037(7) -0.0054(7) 0.0154(8)
F3 0.0244(9) 0.0565(11) 0.0210(8) -0.0068(8) 0.0042(7) 0.0023(8)
F4 0.0150(9) 0.0576(11) 0.0308(9) -0.0051(8) 0.0000(7) 0.0059(8)
F5 0.0373(10) 0.0255(9) 0.0460(10) 0.0127(8) -0.0114(8) -0.0074(7)
F6 0.0308(10) 0.0397(10) 0.0647(13) 0.0135(9) -0.0197(9) 0.0061(8)
F7 0.0178(9) 0.0492(11) 0.0509(11) 0.0009(9) -0.0092(8) -0.0084(8)
F8 0.0388(11) 0.0266(9) 0.0435(10) 0.0061(8) -0.0086(8) -0.0128(8)
F9 0.0303(10) 0.0224(8) 0.0368(9) 0.0036(7) -0.0116(7) 0.0021(7)
F10 0.0745(15) 0.0330(11) 0.0375(10) 0.0092(8) 0.0102(10) 0.0042(9)
F11 0.0870(17) 0.0780(15) 0.0283(10) 0.0221(10) 0.0142(10) 0.0031(13)
F12 0.0546(13) 0.0972(17) 0.0211(9) -0.0181(10) 0.0107(9) -0.0003(12)
F13 0.0512(13) 0.0501(12) 0.0498(12) -0.0286(10) 0.0061(9) 0.0004(9)
F14 0.0433(11) 0.0277(9) 0.0343(9) -0.0018(7) 0.0051(8) -0.0035(8)
F15 0.0367(12) 0.0298(10) 0.0970(17) 0.0178(10) -0.0142(11) -0.0024(8)
F16 0.0321(12) 0.0494(12) 0.1096(19) 0.0059(12) -0.0163(11) -0.0162(10)
F17 0.0191(10) 0.0675(13) 0.0644(13) -0.0070(10) -0.0159(9) 0.0070(9)
F18 0.0415(13) 0.0401(12) 0.123(2) 0.0103(12) -0.0294(13) 0.0144(10)
F19 0.0352(12) 0.0284(10) 0.1156(19) 0.0086(11) -0.0202(11) -0.0037(9)
F20 0.0580(13) 0.0264(9) 0.0338(10) 0.0042(7) -0.0072(8) -0.0023(8)
F21 0.0720(15) 0.0262(10) 0.0575(12) -0.0140(9) -0.0024(11) -0.0031(9)
F22 0.0569(13) 0.0562(12) 0.0378(10) -0.0306(9) -0.0024(9) -0.0062(10)
F23 0.0621(13) 0.0611(12) 0.0176(9) -0.0019(8) -0.0094(8) -0.0075(10)
F24 0.0529(12) 0.0268(9) 0.0277(9) 0.0018(7) -0.0065(8) 0.0010(8)
O1 0.0190(10) 0.0358(11) 0.0164(9) -0.0058(8) -0.0032(7) -0.0035(8)
O2 0.0306(12) 0.0417(12) 0.0182(10) -0.0087(9) -0.0050(8) -0.0003(9)
O3 0.0196(10) 0.0353(11) 0.0185(9) -0.0055(8) -0.0056(7) 0.0023(8)
O4 0.0228(11) 0.0584(14) 0.0263(10) -0.0074(10) -0.0105(9) 0.0066(10)
N1 0.0152(12) 0.0227(12) 0.0172(11) -0.0017(9) -0.0002(8) -0.0020(9)
N2 0.0214(13) 0.0189(11) 0.0159(10) -0.0004(9) -0.0005(9) 0.0007(9)
N3 0.0156(12) 0.0260(12) 0.0168(11) -0.0018(9) -0.0006(9) -0.0007(9)
N4 0.0185(12) 0.0218(12) 0.0161(10) -0.0019(9) -0.0032(8) -0.0002(9)
N5 0.0289(14) 0.0390(14) 0.0208(12) 0.0056(11) -0.0014(10) -0.0080(11)
C1 0.0238(15) 0.0157(13) 0.0167(12) 0.0001(10) -0.0015(10) -0.0001(11)
C2 0.0226(15) 0.0248(15) 0.0217(13) -0.0077(11) -0.0011(11) 0.0018(12)
C3 0.0166(14) 0.0256(14) 0.0195(13) -0.0020(11) -0.0027(10) 0.0040(11)
C4 0.0176(14) 0.0165(13) 0.0192(13) 0.0035(10) -0.0002(10) -0.0013(10)
C5 0.0246(16) 0.0403(17) 0.0219(14) -0.0026(13) -0.0004(11) -0.0110(13)
C6 0.0264(16) 0.053(2) 0.0159(13) -0.0045(13) 0.0020(11) -0.0108(14)
C7 0.049(2) 0.063(2) 0.0367(18) 0.0218(17) -0.0035(16) -0.0158(18)
C8 0.0182(14) 0.0183(13) 0.0190(13) 0.0006(10) -0.0035(10) -0.0018(11)
C9 0.0211(15) 0.0165(13) 0.0175(12) 0.0008(10) -0.0038(10) -0.0017(11)
C10 0.0216(15) 0.0230(14) 0.0212(14) 0.0004(11) -0.0013(11) 0.0010(11)
C11 0.0217(14) 0.0184(13) 0.0166(12) 0.0015(10) -0.0030(10) -0.0007(11)
C12 0.0233(15) 0.0162(13) 0.0165(12) 0.0011(10) -0.0014(10) 0.0006(11)
C13 0.0216(14) 0.0190(13) 0.0177(13) -0.0012(11) -0.0002(10) -0.0010(11)
C14 0.0264(16) 0.0269(15) 0.0174(13) -0.0022(11) 0.0030(11) -0.0008(12)
C15 0.0161(14) 0.0279(15) 0.0273(14) -0.0015(12) -0.0013(11) 0.0028(11)
C16 0.0202(15) 0.0220(14) 0.0223(13) -0.0010(11) -0.0023(11) 0.0006(11)
C17 0.0187(14) 0.0206(14) 0.0221(13) 0.0006(11) -0.0039(11) -0.0010(11)
C18 0.0189(14) 0.0225(14) 0.0180(13) 0.0013(11) -0.0039(10) 0.0003(11)
C19 0.0212(15) 0.0321(16) 0.0207(13) 0.0004(12) -0.0047(11) 0.0024(12)
C20 0.0203(14) 0.0217(14) 0.0171(12) 0.0013(10) -0.0070(10) -0.0021(11)
C21 0.0221(14) 0.0180(13) 0.0180(13) -0.0008(10) -0.0024(10) -0.0011(11)
C22 0.0180(14) 0.0244(14) 0.0150(12) -0.0020(11) -0.0003(10) -0.0017(11)
C23 0.0259(16) 0.0246(15) 0.0244(14) 0.0050(12) -0.0028(11) -0.0037(12)
C24 0.0227(16) 0.0287(16) 0.0297(15) 0.0041(12) -0.0057(12) 0.0059(12)
C25 0.0161(14) 0.0364(17) 0.0246(14) -0.0009(12) -0.0022(11) -0.0062(12)
C26 0.0286(16) 0.0225(15) 0.0221(13) 0.0008(11) -0.0012(11) -0.0065(12)
C27 0.0233(15) 0.0216(14) 0.0173(12) -0.0005(11) -0.0037(10) 0.0019(11)
C28 0.0186(14) 0.0317(16) 0.0166(13) -0.0018(11) -0.0023(10) -0.0009(12)
C29 0.0368(18) 0.0310(17) 0.0241(15) 0.0018(12) 0.0006(12) 0.0044(13)
C30 0.0383(19) 0.059(2) 0.0170(14) 0.0086(14) 0.0019(13) -0.0009(16)
C31 0.0301(18) 0.066(2) 0.0169(14) -0.0100(15) 0.0019(12) 0.0027(16)
C32 0.0249(17) 0.0417(19) 0.0296(16) -0.0152(14) -0.0003(12) -0.0007(14)
C33 0.0207(15) 0.0340(16) 0.0213(14) -0.0029(12) -0.0023(11) 0.0005(12)
C34 0.0181(14) 0.0297(15) 0.0190(13) -0.0030(11) -0.0026(10) 0.0004(12)
C35 0.0239(16) 0.0303(16) 0.0350(16) 0.0022(13) -0.0023(12) 0.0018(13)
C36 0.0209(16) 0.0356(17) 0.0432(18) -0.0012(14) -0.0033(13) -0.0092(13)
C37 0.0178(16) 0.0460(19) 0.0347(16) -0.0090(14) -0.0084(12) 0.0025(14)
C38 0.0278(17) 0.0319(17) 0.0488(19) 0.0006(14) -0.0091(14) 0.0100(14)
C39 0.0241(16) 0.0258(16) 0.0432(18) -0.0016(13) -0.0058(13) -0.0015(13)
C40 0.0169(14) 0.0256(15) 0.0215(13) -0.0056(11) -0.0027(10) -0.0007(11)
C41 0.0282(16) 0.0273(16) 0.0252(14) -0.0017(12) -0.0025(12) 0.0000(12)
C42 0.0329(18) 0.0238(16) 0.0430(18) -0.0120(14) -0.0007(14) -0.0013(13)
C43 0.0293(17) 0.0406(19) 0.0311(16) -0.0173(14) 0.0002(13) -0.0064(14)
C44 0.0295(17) 0.0453(19) 0.0184(14) -0.0031(13) -0.0035(12) -0.0028(14)
C45 0.0228(15) 0.0287(16) 0.0255(14) -0.0020(12) -0.0018(11) -0.0011(12)

loop_
_atom_type_symbol
_atom_type_description
_atom_type_scat_dispersion_real
_atom_type_scat_dispersion_imag
_atom_type_scat_source
C C 0.0033 0.0016 'International Tables Vol C Tables 4.2.6.8 and 6.1.1.4'
H H 0.0000 0.0000 'International Tables Vol C Tables 4.2.6.8 and 6.1.1.4'
N N 0.0061 0.0033 'International Tables Vol C Tables 4.2.6.8 and 6.1.1.4'
O O 0.0106 0.0060 'International Tables Vol C Tables 4.2.6.8 and 6.1.1.4'
F F 0.0171 0.0103 'International Tables Vol C Tables 4.2.6.8 and 6.1.1.4'
Cl Cl 0.1484 0.1585 'International Tables Vol C Tables 4.2.6.8 and 6.1.1.4'

loop_
_geom_angle_atom_site_label_1
_geom_angle_atom_site_label_2
_geom_angle_atom_site_label_3
_geom_angle
_geom_angle_site_symmetry_1
_geom_angle_site_symmetry_3
_geom_angle_publ_flag
Cl3 C46 Cl2 110.25(18) . . ?
Cl3 C46 Cl1 109.5(2) . . ?
Cl2 C46 Cl1 111.22(17) . . ?
Cl3 C46 H46 108.6 . . ?
Cl2 C46 H46 108.6 . . ?
Cl1 C46 H46 108.6 . . ?
Cl4 C47 Cl5 111.6(2) . . ?
Cl4 C47 Cl6 110.8(2) . . ?
Cl5 C47 Cl6 110.8(2) . . ?
Cl4 C47 H47 107.8 . . ?
Cl5 C47 H47 107.8 . . ?
Cl6 C47 H47 107.8 . . ?
Cl9 C48 Cl8 110.6(2) . . ?
Cl9 C48 Cl7 111.6(2) . . ?
Cl8 C48 Cl7 110.4(2) . . ?
Cl9 C48 H48 108.0 . . ?
Cl8 C48 H48 108.0 . . ?
Cl7 C48 H48 108.0 . . ?
C9 O1 C10 105.91(19) . . ?
C20 O3 C19 106.35(19) . . ?
C4 N1 C1 115.3(2) . . ?
C4 N1 H1 122.8(18) . . ?
C1 N1 H1 121.9(18) . . ?
C9 N2 C11 105.4(2) . . ?
C16 N3 C13 111.4(2) . . ?
C16 N3 H3 123.7(18) . . ?
C13 N3 H3 124.7(18) . . ?
C20 N4 C18 105.2(2) . . ?
C6 N5 C5 104.2(2) . . ?
C6 N5 C7 115.8(2) . . ?
C5 N5 C7 114.2(2) . . ?
C21 C1 N1 126.0(2) . . ?
C21 C1 C2 125.9(2) . . ?
N1 C1 C2 108.1(2) . . ?
F1 C2 C1 110.0(2) . . ?
F1 C2 C6 112.6(2) . . ?
C1 C2 C6 114.6(2) . . ?
F1 C2 C3 111.7(2) . . ?
C1 C2 C3 103.8(2) . . ?
C6 C2 C3 103.6(2) . . ?
F2 C3 C4 110.3(2) . . ?
F2 C3 C5 111.8(2) . . ?
C4 C3 C5 114.8(2) . . ?
F2 C3 C2 111.2(2) . . ?
C4 C3 C2 104.5(2) . . ?
C5 C3 C2 103.8(2) . . ?
N1 C4 C8 126.8(2) . . ?
N1 C4 C3 108.0(2) . . ?
C8 C4 C3 125.2(2) . . ?
N5 C5 C3 101.5(2) . . ?
N5 C5 H5A 111.5 . . ?
C3 C5 H5A 111.5 . . ?
N5 C5 H5B 111.5 . . ?
C3 C5 H5B 111.5 . . ?
H5A C5 H5B 109.3 . . ?
N5 C6 C2 100.2(2) . . ?
N5 C6 H6A 111.7 . . ?
C2 C6 H6A 111.7 . . ?
N5 C6 H6B 111.7 . . ?
C2 C6 H6B 111.7 . . ?
H6A C6 H6B 109.5 . . ?
N5 C7 H7A 109.5 . . ?
N5 C7 H7B 109.5 . . ?
H7A C7 H7B 109.5 . . ?
N5 C7 H7C 109.5 . . ?
H7A C7 H7C 109.5 . . ?
H7B C7 H7C 109.5 . . ?
C4 C8 C9 123.6(2) . . ?
C4 C8 C22 120.7(2) . . ?
C9 C8 C22 115.7(2) . . ?
N2 C9 O1 115.6(2) . . ?
N2 C9 C8 130.0(2) . . ?
O1 C9 C8 114.4(2) . . ?
O2 C10 O1 121.0(2) . . ?
O2 C10 C11 135.0(3) . . ?
O1 C10 C11 104.0(2) . . ?
C12 C11 N2 127.2(2) . . ?
C12 C11 C10 123.8(2) . . ?
N2 C11 C10 109.0(2) . . ?
C11 C12 C13 124.6(2) . . ?
C11 C12 C28 121.3(2) . . ?
C13 C12 C28 113.9(2) . . ?
N3 C13 C14 105.3(2) . . ?
N3 C13 C12 125.0(2) . . ?
C14 C13 C12 129.2(2) . . ?
F3 C14 C15 124.5(2) . . ?
F3 C14 C13 126.5(2) . . ?
C15 C14 C13 109.0(2) . . ?
F4 C15 C14 125.3(2) . . ?
F4 C15 C16 126.4(2) . . ?
C14 C15 C16 108.3(2) . . ?
N3 C16 C15 106.0(2) . . ?
N3 C16 C17 125.4(2) . . ?
C15 C16 C17 128.6(2) . . ?
C18 C17 C16 124.9(2) . . ?
C18 C17 C34 118.1(2) . . ?
C16 C17 C34 117.1(2) . . ?
C17 C18 N4 127.0(2) . . ?
C17 C18 C19 123.8(2) . . ?
N4 C18 C19 109.0(2) . . ?
O4 C19 O3 121.6(2) . . ?
O4 C19 C18 134.1(3) . . ?
O3 C19 C18 104.3(2) . . ?
N4 C20 O3 115.1(2) . . ?
N4 C20 C21 130.6(2) . . ?
O3 C20 C21 114.3(2) . . ?
C1 C21 C20 122.8(2) . . ?
C1 C21 C40 121.7(2) . . ?
C20 C21 C40 115.5(2) . . ?
C23 C22 C27 116.3(2) . . ?
C23 C22 C8 122.8(2) . . ?
C27 C22 C8 120.7(2) . . ?
F5 C23 C24 118.1(2) . . ?
F5 C23 C22 119.5(2) . . ?
C24 C23 C22 122.5(3) . . ?
F6 C24 C23 121.0(3) . . ?
F6 C24 C25 119.4(3) . . ?
C23 C24 C25 119.6(2) . . ?
F7 C25 C24 120.5(2) . . ?
F7 C25 C26 120.0(2) . . ?
C24 C25 C26 119.5(3) . . ?
F8 C26 C27 121.2(2) . . ?
F8 C26 C25 119.2(2) . . ?
C27 C26 C25 119.5(2) . . ?
F9 C27 C26 118.3(2) . . ?
F9 C27 C22 119.1(2) . . ?
C26 C27 C22 122.6(2) . . ?
C33 C28 C29 117.2(2) . . ?
C33 C28 C12 120.6(2) . . ?
C29 C28 C12 121.5(2) . . ?
F10 C29 C28 119.8(2) . . ?
F10 C29 C30 118.7(3) . . ?
C28 C29 C30 121.4(3) . . ?
F11 C30 C31 120.5(3) . . ?
F11 C30 C29 119.8(3) . . ?
C31 C30 C29 119.8(3) . . ?
F12 C31 C30 119.7(3) . . ?
F12 C31 C32 119.9(3) . . ?
C30 C31 C32 120.4(3) . . ?
F13 C32 C31 120.9(3) . . ?
F13 C32 C33 120.2(3) . . ?
C31 C32 C33 118.9(3) . . ?
F14 C33 C28 119.4(2) . . ?
F14 C33 C32 118.3(2) . . ?
C28 C33 C32 122.3(3) . . ?
C39 C34 C35 117.1(3) . . ?
C39 C34 C17 121.0(2) . . ?
C35 C34 C17 121.8(2) . . ?
F15 C35 C36 118.9(3) . . ?
F15 C35 C34 119.4(3) . . ?
C36 C35 C34 121.7(3) . . ?
F16 C36 C37 119.6(3) . . ?
F16 C36 C35 120.8(3) . . ?
C37 C36 C35 119.6(3) . . ?
F17 C37 C38 120.2(3) . . ?
F17 C37 C36 119.5(3) . . ?
C38 C37 C36 120.2(3) . . ?
F18 C38 C37 120.3(3) . . ?
F18 C38 C39 120.3(3) . . ?
C37 C38 C39 119.4(3) . . ?
F19 C39 C38 118.8(3) . . ?
F19 C39 C34 119.3(3) . . ?
C38 C39 C34 121.9(3) . . ?
C41 C40 C45 116.7(2) . . ?
C41 C40 C21 120.2(2) . . ?
C45 C40 C21 122.9(2) . . ?
F20 C41 C42 118.6(3) . . ?
F20 C41 C40 119.6(2) . . ?
C42 C41 C40 121.8(3) . . ?
F21 C42 C43 119.7(3) . . ?
F21 C42 C41 120.3(3) . . ?
C43 C42 C41 119.9(3) . . ?
F22 C43 C42 120.0(3) . . ?
F22 C43 C44 120.2(3) . . ?
C42 C43 C44 119.9(3) . . ?
F23 C44 C43 120.1(3) . . ?
F23 C44 C45 120.4(3) . . ?
C43 C44 C45 119.5(3) . . ?
F24 C45 C44 118.3(2) . . ?
F24 C45 C40 119.5(2) . . ?
C44 C45 C40 122.2(3) . . ?

loop_
_geom_bond_atom_site_label_1
_geom_bond_atom_site_label_2
_geom_bond_distance
_geom_bond_site_symmetry_2
_geom_bond_publ_flag
Cl1 C46 1.755(3) . ?
Cl2 C46 1.753(3) . ?
Cl3 C46 1.738(4) . ?
C46 H46 0.9800 . ?
Cl4 C47 1.728(4) . ?
Cl5 C47 1.750(4) . ?
Cl6 C47 1.761(4) . ?
C47 H47 0.9800 . ?
Cl7 C48 1.755(4) . ?
Cl8 C48 1.750(4) . ?
Cl9 C48 1.751(4) . ?
C48 H48 0.9800 . ?
F1 C2 1.379(3) . ?
F2 C3 1.381(3) . ?
F3 C14 1.343(3) . ?
F4 C15 1.330(3) . ?
F5 C23 1.346(3) . ?
F6 C24 1.341(3) . ?
F7 C25 1.334(3) . ?
F8 C26 1.340(3) . ?
F9 C27 1.349(3) . ?
F10 C29 1.342(3) . ?
F11 C30 1.341(4) . ?
F12 C31 1.345(3) . ?
F13 C32 1.333(3) . ?
F14 C33 1.342(3) . ?
F15 C35 1.339(3) . ?
F16 C36 1.342(3) . ?
F17 C37 1.341(3) . ?
F18 C38 1.336(3) . ?
F19 C39 1.339(3) . ?
F20 C41 1.342(3) . ?
F21 C42 1.342(3) . ?
F22 C43 1.339(3) . ?
F23 C44 1.338(3) . ?
F24 C45 1.338(3) . ?
O1 C9 1.382(3) . ?
O1 C10 1.407(3) . ?
O2 C10 1.193(3) . ?
O3 C20 1.381(3) . ?
O3 C19 1.389(3) . ?
O4 C19 1.197(3) . ?
N1 C4 1.363(3) . ?
N1 C1 1.371(3) . ?
N1 H1 0.894(17) . ?
N2 C9 1.297(3) . ?
N2 C11 1.398(3) . ?
N3 C16 1.365(3) . ?
N3 C13 1.369(3) . ?
N3 H3 0.895(17) . ?
N4 C20 1.307(3) . ?
N4 C18 1.391(3) . ?
N5 C6 1.451(4) . ?
N5 C5 1.452(4) . ?
N5 C7 1.460(4) . ?
C1 C21 1.359(4) . ?
C1 C2 1.518(4) . ?
C2 C6 1.521(4) . ?
C2 C3 1.565(4) . ?
C3 C4 1.513(3) . ?
C3 C5 1.522(4) . ?
C4 C8 1.366(3) . ?
C5 H5A 0.9700 . ?
C5 H5B 0.9700 . ?
C6 H6A 0.9700 . ?
C6 H6B 0.9700 . ?
C7 H7A 0.9600 . ?
C7 H7B 0.9600 . ?
C7 H7C 0.9600 . ?
C8 C9 1.439(3) . ?
C8 C22 1.496(4) . ?
C10 C11 1.469(4) . ?
C11 C12 1.364(4) . ?
C12 C13 1.425(4) . ?
C12 C28 1.499(3) . ?
C13 C14 1.407(4) . ?
C14 C15 1.359(4) . ?
C15 C16 1.405(4) . ?
C16 C17 1.417(3) . ?
C17 C18 1.372(4) . ?
C17 C34 1.497(4) . ?
C18 C19 1.473(4) . ?
C20 C21 1.428(4) . ?
C21 C40 1.497(3) . ?
C22 C23 1.383(4) . ?
C22 C27 1.384(4) . ?
C23 C24 1.377(4) . ?
C24 C25 1.378(4) . ?
C25 C26 1.380(4) . ?
C26 C27 1.373(4) . ?
C28 C33 1.380(4) . ?
C28 C29 1.382(4) . ?
C29 C30 1.383(4) . ?
C30 C31 1.370(5) . ?
C31 C32 1.374(4) . ?
C32 C33 1.382(4) . ?
C34 C39 1.379(4) . ?
C34 C35 1.380(4) . ?
C35 C36 1.374(4) . ?
C36 C37 1.369(4) . ?
C37 C38 1.366(4) . ?
C38 C39 1.376(4) . ?
C40 C41 1.386(4) . ?
C40 C45 1.387(4) . ?
C41 C42 1.380(4) . ?
C42 C43 1.373(4) . ?
C43 C44 1.375(4) . ?
C44 C45 1.379(4) . ?
